data_7001176
loop_
_publ_author_name
'Liu, Hsiao-Chan'
'Chen, I-Han'
'Huang, Anny'
'Huang, Sin-Chiang'
'Hsu, Kuei-Fang'

_publ_section_title
;
 Five related metal--organic frameworks constructed from
 [Ln2(SO4)2(H2O)n]2+ units and oxalate or acetate ligands
;
_journal_issue 18
_journal_name_full 'Dalton Transactions'
_journal_page_first 3447
_journal_page_last 3456
_journal_paper_doi 10.1039/b819935c
_journal_year 2009
_chemical_formula_moiety NH4[Ce(SO4)(H2O)(C2O4)]
_chemical_formula_sum 'C2 H6 Ce N O9 S'
_chemical_formula_weight 360.26
_space_group_IT_number 14
_symmetry_cell_setting monoclinic
_symmetry_space_group_name_Hall '-P 2yn'
_symmetry_space_group_name_H-M 'P 1 21/n 1'
_atom_sites_solution_hydrogens geom
_atom_sites_solution_primary direct
_atom_sites_solution_secondary difmap
_cell_angle_alpha 90.00
_cell_angle_beta 93.9980(10)
_cell_angle_gamma 90.00
_cell_formula_units_Z 4
_cell_length_a 6.93460(10)
_cell_length_b 8.27310(10)
_cell_length_c 14.3934(2)
_cell_measurement_reflns_used 4673
_cell_measurement_temperature 293(2)
_cell_measurement_theta_max 28.52
_cell_measurement_theta_min 2.84
_cell_volume 823.749(19)
_computing_cell_refinement 'Bruker SMART'
_computing_data_collection 'Bruker SMART'
_computing_data_reduction 'Bruker SAINT'
_computing_molecular_graphics 'Bruker SHELXTL'
_computing_publication_material 'Bruker SHELXTL'
_computing_structure_refinement SHELXL-97
_computing_structure_solution SHELXS-97
_diffrn_ambient_temperature 293(2)
_diffrn_measured_fraction_theta_full 0.994
_diffrn_measured_fraction_theta_max 0.994
_diffrn_measurement_device_type 'CCD area detector'
_diffrn_measurement_method 'phi and omega scans'
_diffrn_radiation_monochromator graphite
_diffrn_radiation_source 'fine-focus sealed tube'
_diffrn_radiation_type MoK\a
_diffrn_radiation_wavelength 0.71073
_diffrn_reflns_av_R_equivalents 0.0289
_diffrn_reflns_av_sigmaI/netI 0.0255
_diffrn_reflns_limit_h_max 9
_diffrn_reflns_limit_h_min -9
_diffrn_reflns_limit_k_max 10
_diffrn_reflns_limit_k_min -11
_diffrn_reflns_limit_l_max 19
_diffrn_reflns_limit_l_min -19
_diffrn_reflns_number 8896
_diffrn_reflns_theta_full 28.53
_diffrn_reflns_theta_max 28.53
_diffrn_reflns_theta_min 2.84
_exptl_absorpt_coefficient_mu 5.813
_exptl_absorpt_correction_T_max 1
_exptl_absorpt_correction_T_min 0.68285
_exptl_absorpt_correction_type multi-scan
_exptl_absorpt_process_details SADABS
_exptl_crystal_colour colorless
_exptl_crystal_density_diffrn 2.905
_exptl_crystal_density_method 'not measured'
_exptl_crystal_description columnar
_exptl_crystal_F_000 684
_exptl_crystal_size_max 0.26
_exptl_crystal_size_mid 0.10
_exptl_crystal_size_min 0.09
_refine_diff_density_max 2.255
_refine_diff_density_min -1.987
_refine_diff_density_rms 0.247
_refine_ls_extinction_method SHELXL
_refine_ls_goodness_of_fit_ref 1.235
_refine_ls_hydrogen_treatment noref
_refine_ls_matrix_type full
_refine_ls_number_parameters 128
_refine_ls_number_reflns 2089
_refine_ls_number_restraints 0
_refine_ls_restrained_S_all 1.235
_refine_ls_R_factor_all 0.0455
_refine_ls_R_factor_gt 0.0426
_refine_ls_shift/su_max 0.012
_refine_ls_shift/su_mean 0.002
_refine_ls_structure_factor_coef Fsqd
_refine_ls_weighting_details 'calc w=1/[\s^2^(Fo^2^)+(0.0164P)^2^+21.6906P] where P=(Fo^2^+2Fc^2^)/3'
_refine_ls_weighting_scheme calc
_refine_ls_wR_factor_gt 0.1085
_refine_ls_wR_factor_ref 0.1096
_reflns_number_gt 1926
_reflns_number_total 2089
_reflns_threshold_expression >2sigma(I)
_cod_data_source_file b819935c.txt
_cod_data_source_block Ce1
_cod_depositor_comments
;
The following automatic conversions were performed:
'_symmetry_cell_setting' value 'Monoclinic' changed to 'monoclinic'
according to '/home/saulius/struct/CIF-dictionaries/cif_core.dic'
dictionary named 'cif_core.dic' version 2.4.1 from 2010-06-29.

Automatic conversion script
Id: cif_fix_enum 1527 2010-12-29 10:47:43Z saulius 
;
_cod_original_sg_symbol_H-M P2(1)/n
_cod_database_code 7001176

loop_
_symmetry_equiv_pos_as_xyz
'x, y, z'
'-x+1/2, y+1/2, -z+1/2'
'-x, -y, -z'
'x-1/2, -y-1/2, z-1/2'

loop_
_atom_site_label
_atom_site_type_symbol
_atom_site_fract_x
_atom_site_fract_y
_atom_site_fract_z
_atom_site_U_iso_or_equiv
_atom_site_adp_type
_atom_site_occupancy
_atom_site_symmetry_multiplicity
_atom_site_calc_flag
_atom_site_refinement_flags
_atom_site_disorder_assembly
_atom_site_disorder_group
Ce1 Ce 0.25442(6) 0.21949(5) 0.41353(3) 0.01250(16) Uani 1 1 d . . .
S1 S 0.2426(3) -0.1384(2) 0.49776(13) 0.0142(4) Uani 1 1 d . . .
O1 O 0.2851(10) 0.0193(7) 0.5443(4) 0.0241(13) Uani 1 1 d . . .
O2 O 0.4106(8) -0.2452(8) 0.5129(5) 0.0255(14) Uani 1 1 d . . .
O3 O 0.2018(10) -0.1002(8) 0.3989(4) 0.0264(14) Uani 1 1 d . . .
O4 O 0.0767(9) -0.2174(8) 0.5372(5) 0.0294(14) Uani 1 1 d . . .
O5 O 0.4504(9) 0.1220(8) 0.2807(4) 0.0222(13) Uani 1 1 d . . .
O6 O 0.4425(8) -0.0391(7) 0.1563(4) 0.0211(12) Uani 1 1 d . . .
O7 O 0.0629(9) 0.1413(8) 0.2632(4) 0.0212(13) Uani 1 1 d . . .
O8 O 0.0589(8) -0.0459(7) 0.1514(4) 0.0209(12) Uani 1 1 d . . .
O9 O 0.2429(9) 0.4078(8) 0.5513(4) 0.0256(14) Uani 1 1 d . . .
H9A H 0.1393 0.3912 0.5781 0.038 Uiso 1 1 d R . .
H9B H 0.3398 0.3898 0.5893 0.038 Uiso 1 1 d R . .
C1 C 0.3651(12) 0.0434(10) 0.2159(5) 0.0153(15) Uani 1 1 d . . .
C2 C 0.1415(11) 0.0483(9) 0.2099(5) 0.0144(14) Uani 1 1 d . . .
N1 N 0.7301(11) 0.3471(10) 0.2153(6) 0.0263(16) Uani 1 1 d . . .

loop_
_atom_site_aniso_label
_atom_site_aniso_U_11
_atom_site_aniso_U_22
_atom_site_aniso_U_33
_atom_site_aniso_U_23
_atom_site_aniso_U_13
_atom_site_aniso_U_12
Ce1 0.0123(2) 0.0117(2) 0.0137(2) 0.00003(17) 0.00222(13) -0.00108(17)
S1 0.0111(8) 0.0133(9) 0.0183(9) 0.0028(7) 0.0014(6) -0.0002(7)
O1 0.036(4) 0.014(3) 0.023(3) 0.001(2) 0.001(3) 0.000(3)
O2 0.014(3) 0.019(3) 0.043(4) 0.008(3) -0.001(2) 0.002(2)
O3 0.034(4) 0.024(3) 0.020(3) 0.002(3) -0.005(3) 0.002(3)
O4 0.015(3) 0.024(3) 0.050(4) 0.005(3) 0.008(3) -0.001(3)
O5 0.020(3) 0.024(3) 0.022(3) -0.010(3) 0.002(2) -0.005(2)
O6 0.019(3) 0.019(3) 0.026(3) -0.006(2) 0.007(2) -0.003(2)
O7 0.022(3) 0.022(3) 0.019(3) -0.008(2) -0.002(2) 0.006(2)
O8 0.020(3) 0.017(3) 0.025(3) -0.008(2) -0.001(2) 0.003(2)
O9 0.019(3) 0.029(4) 0.030(3) -0.014(3) 0.003(2) 0.000(3)
C1 0.022(4) 0.012(4) 0.013(3) 0.000(3) 0.005(3) 0.000(3)
C2 0.017(3) 0.009(4) 0.017(4) 0.002(3) 0.000(3) 0.004(3)
N1 0.022(4) 0.027(4) 0.031(4) 0.006(3) 0.006(3) -0.001(3)

loop_
_atom_type_symbol
_atom_type_description
_atom_type_scat_dispersion_real
_atom_type_scat_dispersion_imag
_atom_type_scat_source
C C 0.0033 0.0016 'International Tables Vol C Tables 4.2.6.8 and 6.1.1.4'
H H 0.0000 0.0000 'International Tables Vol C Tables 4.2.6.8 and 6.1.1.4'
N N 0.0061 0.0033 'International Tables Vol C Tables 4.2.6.8 and 6.1.1.4'
O O 0.0106 0.0060 'International Tables Vol C Tables 4.2.6.8 and 6.1.1.4'
S S 0.1246 0.1234 'International Tables Vol C Tables 4.2.6.8 and 6.1.1.4'
Ce Ce -0.2486 2.6331 'International Tables Vol C Tables 4.2.6.8 and 6.1.1.4'

loop_
_geom_angle_atom_site_label_1
_geom_angle_atom_site_label_2
_geom_angle_atom_site_label_3
_geom_angle
_geom_angle_site_symmetry_1
_geom_angle_site_symmetry_3
_geom_angle_publ_flag
O4 Ce1 O2 137.9(2) 3_556 3_656 ?
O4 Ce1 O1 79.1(2) 3_556 . ?
O2 Ce1 O1 73.1(2) 3_656 . ?
O4 Ce1 O9 72.3(2) 3_556 . ?
O2 Ce1 O9 72.2(2) 3_656 . ?
O1 Ce1 O9 79.9(2) . . ?
O4 Ce1 O7 78.5(2) 3_556 . ?
O2 Ce1 O7 143.0(2) 3_656 . ?
O1 Ce1 O7 118.9(2) . . ?
O9 Ce1 O7 141.4(2) . . ?
O4 Ce1 O8 128.5(2) 3_556 2 ?
O2 Ce1 O8 66.96(19) 3_656 2 ?
O1 Ce1 O8 139.6(2) . 2 ?
O9 Ce1 O8 82.1(2) . 2 ?
O7 Ce1 O8 97.5(2) . 2 ?
O4 Ce1 O5 140.7(2) 3_556 . ?
O2 Ce1 O5 79.4(2) 3_656 . ?
O1 Ce1 O5 109.4(2) . . ?
O9 Ce1 O5 146.1(2) . . ?
O7 Ce1 O5 63.64(19) . . ?
O8 Ce1 O5 69.8(2) 2 . ?
O4 Ce1 O6 68.7(2) 3_556 2 ?
O2 Ce1 O6 123.4(2) 3_656 2 ?
O1 Ce1 O6 144.9(2) . 2 ?
O9 Ce1 O6 77.5(2) . 2 ?
O7 Ce1 O6 68.6(2) . 2 ?
O8 Ce1 O6 62.37(19) 2 2 ?
O5 Ce1 O6 104.3(2) . 2 ?
O4 Ce1 O3 83.7(2) 3_556 . ?
O2 Ce1 O3 103.6(2) 3_656 . ?
O1 Ce1 O3 53.82(19) . . ?
O9 Ce1 O3 131.3(2) . . ?
O7 Ce1 O3 67.74(19) . . ?
O8 Ce1 O3 142.6(2) 2 . ?
O5 Ce1 O3 72.9(2) . . ?
O6 Ce1 O3 131.91(19) 2 . ?
O4 Ce1 S1 80.49(16) 3_556 . ?
O2 Ce1 S1 88.04(14) 3_656 . ?
O1 Ce1 S1 26.80(15) . . ?
O9 Ce1 S1 105.66(17) . . ?
O7 Ce1 S1 93.50(15) . . ?
O8 Ce1 S1 150.54(14) 2 . ?
O5 Ce1 S1 91.18(15) . . ?
O6 Ce1 S1 146.65(14) 2 . ?
O3 Ce1 S1 27.02(13) . . ?
O3 S1 O2 111.8(4) . . ?
O3 S1 O4 111.5(4) . . ?
O2 S1 O4 108.0(4) . . ?
O3 S1 O1 105.5(4) . . ?
O2 S1 O1 109.3(4) . . ?
O4 S1 O1 110.6(4) . . ?
O3 S1 Ce1 56.1(3) . . ?
O2 S1 Ce1 124.9(3) . . ?
O4 S1 Ce1 126.7(3) . . ?
O1 S1 Ce1 49.4(2) . . ?
S1 O1 Ce1 103.8(3) . . ?
S1 O2 Ce1 136.0(4) . 3_656 ?
S1 O3 Ce1 96.9(3) . . ?
S1 O4 Ce1 152.7(4) . 3_556 ?
C1 O5 Ce1 118.3(5) . . ?
C1 O6 Ce1 116.7(5) . 2_545 ?
C2 O7 Ce1 117.3(5) . . ?
C2 O8 Ce1 119.9(5) . 2_545 ?
O6 C1 O5 126.4(8) . . ?
O6 C1 C2 117.0(7) . . ?
O5 C1 C2 116.6(7) . . ?
O7 C2 O8 126.9(8) . . ?
O7 C2 C1 117.7(7) . . ?
O8 C2 C1 115.5(7) . . ?

loop_
_geom_bond_atom_site_label_1
_geom_bond_atom_site_label_2
_geom_bond_distance
_geom_bond_site_symmetry_2
_geom_bond_publ_flag
Ce1 O4 2.450(6) 3_556 ?
Ce1 O2 2.494(6) 3_656 ?
Ce1 O1 2.504(6) . ?
Ce1 O9 2.527(6) . ?
Ce1 O7 2.542(6) . ?
Ce1 O8 2.547(6) 2 ?
Ce1 O5 2.553(6) . ?
Ce1 O6 2.583(6) 2 ?
Ce1 O3 2.676(7) . ?
Ce1 S1 3.203(2) . ?
S1 O3 1.466(6) . ?
S1 O2 1.466(6) . ?
S1 O4 1.471(6) . ?
S1 O1 1.487(6) . ?
O2 Ce1 2.494(6) 3_656 ?
O4 Ce1 2.450(6) 3_556 ?
O5 C1 1.251(10) . ?
O6 C1 1.246(9) . ?
O6 Ce1 2.583(6) 2_545 ?
O7 C2 1.240(9) . ?
O8 C2 1.255(10) . ?
O8 Ce1 2.547(6) 2_545 ?
C1 C2 1.547(11) . ?
